data_7222862
loop_
_publ_author_name
'Amoretti, G.'
'Calestani, G.'
'Giori, D.C.'

_publ_section_title
;
 The refined structure of Th S2 and the implications on the superposition
 model analysis of Th S2: Gd(3+) spin Hamiltonian parameters
;
_journal_name_full
;
Zeitschrift fuer Naturforschung, Teil A. Physikalische Chemie, Kosmophysik
;
_journal_page_first 778
_journal_page_last 782
_journal_volume 39
_journal_year 1984
_chemical_formula_sum 'S2 Th'
_chemical_name_systematic 'Th S2'
_space_group_IT_number 62
_symmetry_space_group_name_Hall '-P 2ac 2n'
_symmetry_space_group_name_H-M 'P n m a'
_cell_angle_alpha 90
_cell_angle_beta 90
_cell_angle_gamma 90
_cell_formula_units_Z 4
_cell_length_a 7.267
_cell_length_b 4.273
_cell_length_c 8.615
_cell_volume 267.512
_citation_journal_id_ASTM ZTAKDZ
_cod_data_source_file Amoretti_ZTAKDZ_1984_1780.cif
_cod_data_source_block S2Th1
_cod_original_formula_sum 'S2 Th1'
_cod_database_code 7222862

loop_
_symmetry_equiv_pos_as_xyz
x,y,z
-x+1/2,-y,z+1/2
x+1/2,-y+1/2,-z+1/2
-x,y+1/2,-z
-x,-y,-z
x-1/2,y,-z-1/2
-x-1/2,y-1/2,z-1/2
x,-y-1/2,z

loop_
_atom_site_label
_atom_site_type_symbol
_atom_site_fract_x
_atom_site_fract_y
_atom_site_fract_z
_atom_site_occupancy
_atom_site_U_iso_or_equiv
Th1 Th+4 0.24745 0.25 0.11982 1 0.0
S1 S-2 0.8597 0.25 0.0698 1 0.0
S2 S-2 0.9703 0.25 0.6662 1 0.0
